data_7201693
loop_
_publ_author_name
'Munshi, Parthapratim'
'Skelton, Brian W.'
'McKinnon, Joshua J.'
'Spackman, Mark A.'

_publ_section_title
;
 Polymorphism in 3-methyl-4-methoxy-4&#x2032;-nitrostilbene (MMONS), a
 highly active NLO material
;
_journal_issue 2
_journal_name_full CrystEngComm
_journal_page_first 197
_journal_paper_doi 10.1039/b712869j
_journal_volume 10
_journal_year 2008
_chemical_compound_source 'synthesis as described'
_chemical_formula_moiety 'C16 H15 N1 O3'
_chemical_formula_sum 'C16 H15 N O3'
_chemical_formula_weight 269.29
_chemical_name_systematic
;
?
;
_space_group_IT_number 61
_symmetry_cell_setting orthorhombic
_symmetry_Int_Tables_number 61
_symmetry_space_group_name_Hall '-P 2ac 2ab'
_symmetry_space_group_name_H-M 'P b c a'
_atom_sites_solution_hydrogens geom
_atom_sites_solution_primary direct
_atom_sites_solution_secondary difmap
_cell_angle_alpha 90
_cell_angle_beta 90
_cell_angle_gamma 90
_cell_formula_units_Z 8
_cell_length_a 7.2691(5)
_cell_length_b 14.0308(12)
_cell_length_c 26.229(2)
_cell_measurement_reflns_used 3079
_cell_measurement_temperature 100(2)
_cell_measurement_theta_max 25.9999
_cell_measurement_theta_min 2.7347
_cell_measurement_wavelength 0.71073
_cell_volume 2675.1(4)
_computing_cell_refinement
;
CrysAlis RED, Oxford Diffraction Ltd.,
Version 1.171.31.8 (release 12-01-2007 CrysAlis171 .NET)
(compiled Jan 12 2007,17:49:11)
;
_computing_data_collection
;
CrysAlis CCD, Oxford Diffraction Ltd.,
Version 1.171.31.8 (release 12-01-2007 CrysAlis171 .NET)
(compiled Jan 12 2007,17:49:11)
;
_computing_data_reduction
;
CrysAlis RED, Oxford Diffraction Ltd.,
Version 1.171.31.8 (release 12-01-2007 CrysAlis171 .NET)
(compiled Jan 12 2007,17:49:11)
;
_computing_molecular_graphics 'Ortep-3 for Windows (Farrugia, 1997)'
_computing_publication_material 'WinGX publication routines (Farrugia, 1999)'
_computing_structure_refinement 'SHELXL-97 (Sheldrick, 1997)'
_computing_structure_solution 'SIR2004 (Burla et al., 2005)'
_diffrn_ambient_temperature 100(2)
_diffrn_detector_area_resol_mean 16.0009
_diffrn_measured_fraction_theta_full 0.995
_diffrn_measured_fraction_theta_max 0.995
_diffrn_measurement_device_type
;
Oxford Diffraction Xcalibur-S diffractometer
;
_diffrn_measurement_method '\w scans'
_diffrn_radiation_monochromator graphite
_diffrn_radiation_probe x-ray
_diffrn_radiation_type MoK\a
_diffrn_radiation_wavelength 0.71073
_diffrn_reflns_av_R_equivalents 0.0556
_diffrn_reflns_av_unetI/netI 0.0515
_diffrn_reflns_limit_h_max 8
_diffrn_reflns_limit_h_min -8
_diffrn_reflns_limit_k_max 17
_diffrn_reflns_limit_k_min -17
_diffrn_reflns_limit_l_max 20
_diffrn_reflns_limit_l_min -32
_diffrn_reflns_number 13103
_diffrn_reflns_theta_full 26.09
_diffrn_reflns_theta_max 26.09
_diffrn_reflns_theta_min 2.9
_exptl_absorpt_coefficient_mu 0.093
_exptl_absorpt_correction_T_max 1
_exptl_absorpt_correction_T_min 0.86993
_exptl_absorpt_correction_type multi-scan
_exptl_absorpt_process_details
;
CrysAlis RED, Oxford Diffraction Ltd.,
Version 1.171.31.8 (release 12-01-2007 CrysAlis171 .NET)
(compiled Jan 12 2007,17:49:11)
Empirical absorption correction using spherical harmonics,
implemented in SCALE3 ABSPACK scaling algorithm.
;
_exptl_crystal_colour yellow
_exptl_crystal_density_diffrn 1.337
_exptl_crystal_density_method 'not measured'
_exptl_crystal_description prism
_exptl_crystal_F_000 1136
_exptl_crystal_size_max 0.175
_exptl_crystal_size_mid 0.065
_exptl_crystal_size_min 0.060
_refine_diff_density_max 0.194
_refine_diff_density_min -0.172
_refine_diff_density_rms 0.044
_refine_ls_extinction_method none
_refine_ls_goodness_of_fit_ref 1.044
_refine_ls_hydrogen_treatment constr
_refine_ls_matrix_type full
_refine_ls_number_parameters 183
_refine_ls_number_reflns 2630
_refine_ls_number_restraints 0
_refine_ls_restrained_S_all 1.044
_refine_ls_R_factor_all 0.1045
_refine_ls_R_factor_gt 0.0551
_refine_ls_shift/su_max 0
_refine_ls_shift/su_mean 0
_refine_ls_structure_factor_coef Fsqd
_refine_ls_weighting_details 'calc w=1/[\s^2^(Fo^2^)+(0.0468P)^2^+0.0000P] where P=(Fo^2^+2Fc^2^)/3'
_refine_ls_weighting_scheme calc
_refine_ls_wR_factor_gt 0.1045
_refine_ls_wR_factor_ref 0.1231
_reflns_number_gt 1702
_reflns_number_total 2630
_reflns_threshold_expression >2sigma(I)
_cod_data_source_file b712869j.txt
_cod_data_source_block MMONS-3
_cod_database_code 7201693

loop_
_symmetry_equiv_pos_as_xyz
'x, y, z'
'-x+1/2, -y, z+1/2'
'x+1/2, -y+1/2, -z'
'-x, y+1/2, -z+1/2'
'-x, -y, -z'
'x-1/2, y, -z-1/2'
'-x-1/2, y-1/2, z'
'x, -y-1/2, z-1/2'

loop_
_atom_site_label
_atom_site_type_symbol
_atom_site_fract_x
_atom_site_fract_y
_atom_site_fract_z
_atom_site_U_iso_or_equiv
_atom_site_adp_type
_atom_site_occupancy
_atom_site_symmetry_multiplicity
_atom_site_calc_flag
_atom_site_refinement_flags
_atom_site_disorder_assembly
_atom_site_disorder_group
O1 O 1.0760(2) 0.96824(11) 0.69376(6) 0.0412(5) Uani 1 1 d . . .
O2 O 1.1972(2) 0.91043(12) 0.76242(6) 0.0438(5) Uani 1 1 d . . .
O3 O 0.93204(19) 0.12612(10) 0.52127(6) 0.0317(4) Uani 1 1 d . . .
N1 N 1.1176(2) 0.90050(14) 0.72124(8) 0.0321(5) Uani 1 1 d . . .
C1 C 1.0762(3) 0.80442(15) 0.70367(8) 0.0266(5) Uani 1 1 d . . .
C2 C 1.1282(3) 0.72672(15) 0.73348(8) 0.0278(5) Uani 1 1 d . . .
H2 H 1.1933 0.7372 0.7702 0.033 Uiso 1 1 calc R . .
C3 C 1.0948(3) 0.63621(16) 0.71514(9) 0.0292(5) Uani 1 1 d . . .
H3 H 1.1321 0.5751 0.7381 0.035 Uiso 1 1 calc R . .
C4 C 1.0132(3) 0.62186(15) 0.66727(9) 0.0276(5) Uani 1 1 d . . .
C5 C 0.9572(3) 0.70219(16) 0.63930(9) 0.0294(6) Uani 1 1 d . . .
H5 H 0.8896 0.6927 0.6029 0.035 Uiso 1 1 calc R . .
C6 C 0.9873(3) 0.79315(16) 0.65767(8) 0.0284(5) Uani 1 1 d . . .
H6 H 0.9416 0.8547 0.6362 0.034 Uiso 1 1 calc R . .
C7 C 0.9962(3) 0.52442(16) 0.64769(9) 0.0297(5) Uani 1 1 d . . .
H7 H 1.0337 0.4673 0.6734 0.036 Uiso 1 1 calc R . .
C8 C 0.9388(3) 0.49915(16) 0.60113(9) 0.0293(6) Uani 1 1 d . . .
H8 H 0.8933 0.5559 0.5761 0.035 Uiso 1 1 calc R . .
C9 C 0.9317(3) 0.40211(16) 0.58089(9) 0.0280(5) Uani 1 1 d . . .
C10 C 0.9768(3) 0.32114(16) 0.61003(9) 0.0286(6) Uani 1 1 d . . .
H10 H 1.0126 0.3306 0.6498 0.034 Uiso 1 1 calc R . .
C11 C 0.9773(3) 0.22984(16) 0.58992(9) 0.0289(5) Uani 1 1 d . . .
C12 C 0.9291(3) 0.21864(16) 0.53831(8) 0.0274(5) Uani 1 1 d . . .
C13 C 0.8823(3) 0.29642(16) 0.50863(9) 0.0289(6) Uani 1 1 d . . .
H13 H 0.8446 0.2868 0.4690 0.035 Uiso 1 1 calc R . .
C14 C 0.8839(3) 0.38730(16) 0.53014(9) 0.0303(5) Uani 1 1 d . . .
H14 H 0.8470 0.4479 0.5067 0.036 Uiso 1 1 calc R . .
C15 C 1.0253(3) 0.14442(16) 0.62162(9) 0.0342(6) Uani 1 1 d . . .
H15A H 1.0601 0.1671 0.6599 0.051 Uiso 1 1 calc R . .
H15B H 1.1419 0.1080 0.6048 0.051 Uiso 1 1 calc R . .
H15C H 0.9087 0.0965 0.6231 0.051 Uiso 1 1 calc R . .
C16 C 0.9033(3) 0.11152(17) 0.46773(9) 0.0346(6) Uani 1 1 d . . .
H16A H 0.7654 0.1338 0.4576 0.052 Uiso 1 1 calc R . .
H16B H 0.9204 0.0367 0.4588 0.052 Uiso 1 1 calc R . .
H16C H 1.0025 0.1530 0.4464 0.052 Uiso 1 1 calc R . .

loop_
_atom_site_aniso_label
_atom_site_aniso_U_11
_atom_site_aniso_U_22
_atom_site_aniso_U_33
_atom_site_aniso_U_23
_atom_site_aniso_U_13
_atom_site_aniso_U_12
O1 0.0467(10) 0.0293(9) 0.0475(11) 0.0090(9) -0.0042(9) -0.0020(8)
O2 0.0518(10) 0.0402(10) 0.0395(10) -0.0080(8) -0.0125(9) 0.0017(8)
O3 0.0332(8) 0.0302(9) 0.0317(9) -0.0019(8) -0.0013(7) -0.0018(7)
N1 0.0287(10) 0.0344(12) 0.0331(12) 0.0008(10) 0.0020(9) 0.0000(9)
C1 0.0230(10) 0.0272(13) 0.0297(13) -0.0018(10) 0.0036(10) -0.0003(10)
C2 0.0252(11) 0.0292(13) 0.0290(13) -0.0008(11) 0.0019(10) 0.0002(10)
C3 0.0259(11) 0.0309(14) 0.0309(13) 0.0044(11) 0.0012(10) 0.0022(10)
C4 0.0198(10) 0.0315(14) 0.0317(13) 0.0008(11) 0.0029(10) 0.0001(10)
C5 0.0246(11) 0.0357(15) 0.0279(13) -0.0006(11) -0.0016(10) 0.0014(10)
C6 0.0270(11) 0.0290(14) 0.0292(14) 0.0047(11) 0.0017(10) 0.0017(10)
C7 0.0234(11) 0.0291(13) 0.0367(14) 0.0030(11) 0.0005(11) 0.0026(10)
C8 0.0206(11) 0.0307(13) 0.0367(14) 0.0017(11) 0.0024(11) 0.0003(10)
C9 0.0183(10) 0.0313(13) 0.0344(13) -0.0004(11) 0.0017(10) -0.0002(10)
C10 0.0201(10) 0.0363(14) 0.0295(13) -0.0008(11) 0.0031(10) -0.0024(10)
C11 0.0198(10) 0.0324(14) 0.0344(14) 0.0033(11) 0.0036(10) -0.0011(10)
C12 0.0192(10) 0.0307(13) 0.0324(13) -0.0047(11) 0.0016(10) -0.0023(10)
C13 0.0218(10) 0.0334(14) 0.0316(13) 0.0006(11) -0.0010(10) -0.0020(10)
C14 0.0218(11) 0.0327(14) 0.0365(14) 0.0041(11) 0.0001(10) 0.0001(10)
C15 0.0343(12) 0.0338(14) 0.0346(14) 0.0012(11) -0.0025(11) 0.0009(11)
C16 0.0358(12) 0.0371(14) 0.0308(13) -0.0028(11) -0.0064(11) -0.0004(11)

loop_
_atom_type_symbol
_atom_type_description
_atom_type_scat_dispersion_real
_atom_type_scat_dispersion_imag
_atom_type_scat_source
C C 0.0033 0.0016 'International Tables Vol C Tables 4.2.6.8 and 6.1.1.4'
H H 0 0 'International Tables Vol C Tables 4.2.6.8 and 6.1.1.4'
N N 0.0061 0.0033 'International Tables Vol C Tables 4.2.6.8 and 6.1.1.4'
O O 0.0106 0.006 'International Tables Vol C Tables 4.2.6.8 and 6.1.1.4'

loop_
_geom_angle_atom_site_label_1
_geom_angle_atom_site_label_2
_geom_angle_atom_site_label_3
_geom_angle
_geom_angle_site_symmetry_1
_geom_angle_site_symmetry_3
_geom_angle_publ_flag
C12 O3 C16 116.83(17) . . ?
O1 N1 O2 122.8(2) . . ?
O1 N1 C1 118.60(19) . . ?
O2 N1 C1 118.62(19) . . ?
C6 C1 C2 121.9(2) . . ?
C6 C1 N1 118.7(2) . . ?
C2 C1 N1 119.4(2) . . ?
C3 C2 C1 118.5(2) . . ?
C3 C2 H2 120.8 . . ?
C1 C2 H2 120.8 . . ?
C2 C3 C4 121.2(2) . . ?
C2 C3 H3 119.4 . . ?
C4 C3 H3 119.4 . . ?
C3 C4 C5 118.3(2) . . ?
C3 C4 C7 118.9(2) . . ?
C5 C4 C7 122.7(2) . . ?
C6 C5 C4 120.9(2) . . ?
C6 C5 H5 119.6 . . ?
C4 C5 H5 119.6 . . ?
C1 C6 C5 119.1(2) . . ?
C1 C6 H6 120.5 . . ?
C5 C6 H6 120.5 . . ?
C8 C7 C4 126.4(2) . . ?
C8 C7 H7 116.8 . . ?
C4 C7 H7 116.8 . . ?
C7 C8 C9 126.1(2) . . ?
C7 C8 H8 117.0 . . ?
C9 C8 H8 117.0 . . ?
C14 C9 C10 117.2(2) . . ?
C14 C9 C8 119.7(2) . . ?
C10 C9 C8 123.1(2) . . ?
C11 C10 C9 122.7(2) . . ?
C11 C10 H10 118.7 . . ?
C9 C10 H10 118.7 . . ?
C10 C11 C12 118.0(2) . . ?
C10 C11 C15 121.9(2) . . ?
C12 C11 C15 120.1(2) . . ?
O3 C12 C13 124.5(2) . . ?
O3 C12 C11 114.5(2) . . ?
C13 C12 C11 121.0(2) . . ?
C12 C13 C14 119.4(2) . . ?
C12 C13 H13 120.3 . . ?
C14 C13 H13 120.3 . . ?
C9 C14 C13 121.7(2) . . ?
C9 C14 H14 119.1 . . ?
C13 C14 H14 119.1 . . ?
C11 C15 H15A 109.5 . . ?
C11 C15 H15B 109.5 . . ?
H15A C15 H15B 109.5 . . ?
C11 C15 H15C 109.5 . . ?
H15A C15 H15C 109.5 . . ?
H15B C15 H15C 109.5 . . ?
O3 C16 H16A 109.5 . . ?
O3 C16 H16B 109.5 . . ?
H16A C16 H16B 109.5 . . ?
O3 C16 H16C 109.5 . . ?
H16A C16 H16C 109.5 . . ?
H16B C16 H16C 109.5 . . ?

loop_
_geom_bond_atom_site_label_1
_geom_bond_atom_site_label_2
_geom_bond_distance
_geom_bond_site_symmetry_2
_geom_bond_publ_flag
O1 N1 1.231(2) . ?
O2 N1 1.233(2) . ?
O3 C12 1.373(2) . ?
O3 C16 1.434(3) . ?
N1 C1 1.456(3) . ?
C1 C6 1.378(3) . ?
C1 C2 1.394(3) . ?
C2 C3 1.380(3) . ?
C2 H2 1.0830 . ?
C3 C4 1.403(3) . ?
C3 H3 1.0830 . ?
C4 C5 1.405(3) . ?
C4 C7 1.466(3) . ?
C5 C6 1.382(3) . ?
C5 H5 1.0830 . ?
C6 H6 1.0830 . ?
C7 C8 1.338(3) . ?
C7 H7 1.0830 . ?
C8 C9 1.462(3) . ?
C8 H8 1.0830 . ?
C9 C14 1.391(3) . ?
C9 C10 1.408(3) . ?
C10 C11 1.385(3) . ?
C10 H10 1.0830 . ?
C11 C12 1.407(3) . ?
C11 C15 1.500(3) . ?
C12 C13 1.383(3) . ?
C13 C14 1.394(3) . ?
C13 H13 1.0830 . ?
C14 H14 1.0830 . ?
C15 H15A 1.0831 . ?
C15 H15B 1.0831 . ?
C15 H15C 1.0831 . ?
C16 H16A 1.0831 . ?
C16 H16B 1.0831 . ?
C16 H16C 1.0831 . ?

loop_
_geom_torsion_atom_site_label_1
_geom_torsion_atom_site_label_2
_geom_torsion_atom_site_label_3
_geom_torsion_atom_site_label_4
_geom_torsion
_geom_torsion_site_symmetry_1
_geom_torsion_site_symmetry_2
_geom_torsion_site_symmetry_3
_geom_torsion_site_symmetry_4
_geom_torsion_publ_flag
O1 N1 C1 C6 -1.8(3) . . . . ?
O2 N1 C1 C6 179.99(18) . . . . ?
O1 N1 C1 C2 177.76(18) . . . . ?
O2 N1 C1 C2 -0.4(3) . . . . ?
C6 C1 C2 C3 2.3(3) . . . . ?
N1 C1 C2 C3 -177.25(17) . . . . ?
C1 C2 C3 C4 1.1(3) . . . . ?
C2 C3 C4 C5 -3.2(3) . . . . ?
C2 C3 C4 C7 174.51(19) . . . . ?
C3 C4 C5 C6 2.2(3) . . . . ?
C7 C4 C5 C6 -175.51(19) . . . . ?
C2 C1 C6 C5 -3.4(3) . . . . ?
N1 C1 C6 C5 176.19(18) . . . . ?
C4 C5 C6 C1 1.1(3) . . . . ?
C3 C4 C7 C8 -173.1(2) . . . . ?
C5 C4 C7 C8 4.6(3) . . . . ?
C4 C7 C8 C9 176.39(19) . . . . ?
C7 C8 C9 C14 -174.4(2) . . . . ?
C7 C8 C9 C10 3.6(3) . . . . ?
C14 C9 C10 C11 0.9(3) . . . . ?
C8 C9 C10 C11 -177.18(19) . . . . ?
C9 C10 C11 C12 -0.4(3) . . . . ?
C9 C10 C11 C15 -179.86(18) . . . . ?
C16 O3 C12 C13 6.9(3) . . . . ?
C16 O3 C12 C11 -173.56(17) . . . . ?
C10 C11 C12 O3 -179.73(17) . . . . ?
C15 C11 C12 O3 -0.3(3) . . . . ?
C10 C11 C12 C13 -0.2(3) . . . . ?
C15 C11 C12 C13 179.22(18) . . . . ?
O3 C12 C13 C14 179.88(17) . . . . ?
C11 C12 C13 C14 0.4(3) . . . . ?
C10 C9 C14 C13 -0.7(3) . . . . ?
C8 C9 C14 C13 177.46(18) . . . . ?
C12 C13 C14 C9 0.0(3) . . . . ?

loop_
_cod_related_entry_id
_cod_related_entry_database
_cod_related_entry_code
1 ChemSpider 10745456
